data_2016476
loop_
_publ_author_name
'Plutenko, Maxym V.'
'Moroz, Yurii S.'
'Sliva, Tetyana Yu.'
'Haukka, Matti'
'Fritsky, Igor O.'

_publ_section_title
;
 A square-planar Ni^II^ complex with an asymmetric coordination of a
 novel polynucleative 2,6-diacetylpyridine
 bis{[2-(hydroxyimino)propanoyl]hydrazone} ligand
;
_journal_coeditor_code FA3126
_journal_issue 3
_journal_name_full 'Acta Crystallographica Section C'
_journal_page_first m137
_journal_page_last m139
_journal_paper_doi 10.1107/S0108270108003065
_journal_volume 64
_journal_year 2008
_chemical_formula_iupac '[Ni (C15 H17 N7 O4)] , C2 H6 O S , H2 O'
_chemical_formula_moiety 'C15 H17 N7 Ni O4 , C2 H6 O S , H2 O'
_chemical_formula_sum 'C17 H25 N7 Ni O6 S'
_chemical_formula_weight 514.21
_chemical_name_systematic
;(2,6-Diacetylpyridine
 bis{[2-(hydroxyimino)propanoyl]hydrazone}(2-)]nickel(II)
dimethyl sulfoxide
 solvate monohydrate
;
_space_group_IT_number 2
_symmetry_cell_setting triclinic
_symmetry_space_group_name_Hall '-P 1'
_symmetry_space_group_name_H-M 'P -1'
_atom_sites_solution_hydrogens geom
_atom_sites_solution_primary direct
_atom_sites_solution_secondary difmap
_audit_creation_method SHELXL97
_cell_angle_alpha 74.652(2)
_cell_angle_beta 84.472(2)
_cell_angle_gamma 73.641(2)
_cell_formula_units_Z 2
_cell_length_a 7.3076(2)
_cell_length_b 11.1899(5)
_cell_length_c 13.9875(6)
_cell_measurement_reflns_used 13132
_cell_measurement_temperature 120(2)
_cell_measurement_theta_max 26.02
_cell_measurement_theta_min 1.00
_cell_volume 1058.04(7)
_computing_cell_refinement 'DENZO/SCALEPACK (Otwinowski & Minor, 1997)'
_computing_data_collection 'COLLECT (Bruker, 2004)'
_computing_data_reduction 'DENZO/SCALEPACK (Otwinowski & Minor, 1997)'
_computing_molecular_graphics 'ORTEP-3 for Windows (Farrugia, 1997)'
_computing_publication_material 'SHELXL97 (Sheldrick, 2008)'
_computing_structure_refinement 'SHELXL97 (Sheldrick, 2008)'
_computing_structure_solution 'SIR2004 (Burla <i>et al.</i>,  2005)'
_diffrn_ambient_temperature 120(2)
_diffrn_detector_area_resol_mean 9
_diffrn_measured_fraction_theta_full 0.985
_diffrn_measured_fraction_theta_max 0.985
_diffrn_measurement_device '95mm CCD camera on \k-goniostat'
_diffrn_measurement_device_type 'Nonius KappaCCD'
_diffrn_measurement_method '\f scans and \w scans with \k offset'
_diffrn_radiation_monochromator 'horizontally mounted graphite crystal'
_diffrn_radiation_source 'fine-focus sealed tube'
_diffrn_radiation_type MoK\a
_diffrn_radiation_wavelength 0.71073
_diffrn_reflns_av_R_equivalents 0.0924
_diffrn_reflns_av_sigmaI/netI 0.0752
_diffrn_reflns_limit_h_max 9
_diffrn_reflns_limit_h_min -8
_diffrn_reflns_limit_k_max 13
_diffrn_reflns_limit_k_min -12
_diffrn_reflns_limit_l_max 17
_diffrn_reflns_limit_l_min -17
_diffrn_reflns_number 18361
_diffrn_reflns_theta_full 26.10
_diffrn_reflns_theta_max 26.10
_diffrn_reflns_theta_min 3.83
_exptl_absorpt_coefficient_mu 1.067
_exptl_absorpt_correction_T_max 0.9646
_exptl_absorpt_correction_T_min 0.8221
_exptl_absorpt_correction_type multi-scan
_exptl_absorpt_process_details '[SADABS (Version 2.10; Sheldrick, 2003)]'
_exptl_crystal_colour red
_exptl_crystal_density_diffrn 1.614
_exptl_crystal_density_method 'not measured'
_exptl_crystal_description needle
_exptl_crystal_F_000 536
_exptl_crystal_size_max 0.19
_exptl_crystal_size_mid 0.05
_exptl_crystal_size_min 0.03
_refine_diff_density_max 0.485
_refine_diff_density_min -0.432
_refine_ls_extinction_method none
_refine_ls_goodness_of_fit_ref 1.059
_refine_ls_hydrogen_treatment constr
_refine_ls_matrix_type full
_refine_ls_number_parameters 296
_refine_ls_number_reflns 4128
_refine_ls_number_restraints 0
_refine_ls_restrained_S_all 1.059
_refine_ls_R_factor_all 0.0849
_refine_ls_R_factor_gt 0.0507
_refine_ls_shift/su_max 0.005
_refine_ls_shift/su_mean 0.000
_refine_ls_structure_factor_coef Fsqd
_refine_ls_weighting_details 'calc w=1/[\s^2^(Fo^2^)+(0.0292P)^2^+1.8037P] where P=(Fo^2^+2Fc^2^)/3'
_refine_ls_weighting_scheme calc
_refine_ls_wR_factor_gt 0.0955
_refine_ls_wR_factor_ref 0.1090
_reflns_number_gt 3008
_reflns_number_total 4128
_reflns_threshold_expression I>2\s(I)
_cod_data_source_file fa3126.cif
_cod_data_source_block I
_cod_database_code 2016476
_cod_database_fobs_code 2016476

loop_
_symmetry_equiv_pos_as_xyz
'x, y, z'
'-x, -y, -z'

loop_
_atom_site_type_symbol
_atom_site_label
_atom_site_fract_x
_atom_site_fract_y
_atom_site_fract_z
_atom_site_U_iso_or_equiv
_atom_site_adp_type
_atom_site_calc_flag
_atom_site_refinement_flags
_atom_site_occupancy
Ni Ni1 0.19844(7) 0.05511(5) 0.41026(3) 0.01806(15) Uani d . 1
O O1 0.2455(4) 0.3306(3) 0.52378(19) 0.0284(6) Uani d . 1
O O2 0.0736(4) 0.2587(2) 0.23917(18) 0.0259(6) Uani d . 1
O O3 0.3419(4) -0.1075(2) 0.15473(19) 0.0235(6) Uani d . 1
O O4 -0.0134(4) 0.2508(3) -0.05788(18) 0.0275(6) Uani d . 1
H H4O -0.0838 0.3353 -0.0556 0.041 Uiso d R 1
O O5 -0.2621(4) 0.4760(3) -0.0573(2) 0.0293(6) Uani d . 1
O O6 0.6060(4) -0.3151(3) 0.2933(2) 0.0366(7) Uani d . 1
H H6O 0.5318 -0.2405 0.2576 0.055 Uiso d R 1
H H6P 0.6476 -0.2902 0.3426 0.055 Uiso d R 1
N N1 0.2541(4) -0.1106(3) 0.4948(2) 0.0185(7) Uani d . 1
N N2 0.3044(4) 0.0765(3) 0.5981(2) 0.0214(7) Uani d . 1
N N3 0.2456(4) 0.1297(3) 0.5035(2) 0.0199(7) Uani d . 1
N N4 0.1358(4) 0.2244(3) 0.3306(2) 0.0196(7) Uani d . 1
N N5 0.1554(4) -0.0295(3) 0.3178(2) 0.0176(6) Uani d . 1
N N6 0.1019(4) 0.0331(3) 0.2204(2) 0.0190(7) Uani d . 1
H H6N 0.0736 0.1163 0.2178 0.029 Uiso d R 1
N N7 0.0255(4) 0.1808(3) 0.0396(2) 0.0226(7) Uani d . 1
C C1 0.2302(5) -0.2016(3) 0.4529(3) 0.0197(8) Uani d . 1
C C2 0.2695(5) -0.3313(4) 0.5038(3) 0.0230(8) Uani d . 1
H H2 0.2531 -0.3938 0.4731 0.028 Uiso calc R 1
C C3 0.3327(5) -0.3665(4) 0.5998(3) 0.0274(9) Uani d . 1
H H3 0.3619 -0.4541 0.6358 0.033 Uiso calc R 1
C C4 0.3533(5) -0.2741(4) 0.6433(3) 0.0248(9) Uani d . 1
H H4 0.3948 -0.2981 0.7097 0.030 Uiso calc R 1
C C5 0.3130(5) -0.1437(4) 0.5895(3) 0.0199(8) Uani d . 1
C C6 0.3345(5) -0.0458(4) 0.6367(3) 0.0222(8) Uani d . 1
C C7 0.3969(6) -0.0885(4) 0.7429(3) 0.0272(9) Uani d . 1
H H7A 0.4146 -0.0151 0.7631 0.041 Uiso calc R 1
H H7B 0.5175 -0.1560 0.7489 0.041 Uiso calc R 1
H H7C 0.2991 -0.1220 0.7858 0.041 Uiso calc R 1
C C8 0.2201(5) 0.2617(3) 0.4733(3) 0.0204(8) Uani d . 1
C C9 0.1593(5) 0.3121(3) 0.3700(3) 0.0211(8) Uani d . 1
C C10 0.1250(6) 0.4510(4) 0.3181(3) 0.0301(9) Uani d . 1
H H10A 0.1623 0.4594 0.2479 0.045 Uiso calc R 1
H H10B 0.2009 0.4901 0.3484 0.045 Uiso calc R 1
H H10C -0.0106 0.4946 0.3238 0.045 Uiso calc R 1
C C11 0.1635(5) -0.1510(3) 0.3504(3) 0.0174(7) Uani d . 1
C C12 0.1019(5) -0.2308(4) 0.2976(3) 0.0233(8) Uani d . 1
H H12A 0.0222 -0.1749 0.2420 0.035 Uiso calc R 1
H H12B 0.0284 -0.2836 0.3434 0.035 Uiso calc R 1
H H12C 0.2143 -0.2867 0.2726 0.035 Uiso calc R 1
C C13 0.2103(5) -0.0090(3) 0.1444(3) 0.0194(8) Uani d . 1
C C14 0.1550(5) 0.0747(3) 0.0426(3) 0.0193(8) Uani d . 1
C C15 0.2522(6) 0.0303(4) -0.0450(3) 0.0255(9) Uani d . 1
H H15A 0.1596 0.0520 -0.0973 0.038 Uiso calc R 1
H H15B 0.3069 -0.0631 -0.0258 0.038 Uiso calc R 1
H H15C 0.3541 0.0726 -0.0696 0.038 Uiso calc R 1
S S1 -0.22590(14) 0.56401(9) -0.00002(7) 0.0261(2) Uani d . 1
C C16 -0.4258(6) 0.7008(4) -0.0204(3) 0.0320(10) Uani d . 1
H H16A -0.4213 0.7518 -0.0889 0.048 Uiso calc R 1
H H16B -0.4230 0.7534 0.0252 0.048 Uiso calc R 1
H H16C -0.5435 0.6730 -0.0087 0.048 Uiso calc R 1
C C17 -0.2786(7) 0.4974(4) 0.1268(3) 0.0354(10) Uani d . 1
H H17A -0.4066 0.4842 0.1328 0.053 Uiso calc R 1
H H17B -0.2733 0.5566 0.1664 0.053 Uiso calc R 1
H H17C -0.1848 0.4148 0.1509 0.053 Uiso calc R 1

loop_
_atom_site_aniso_label
_atom_site_aniso_U_11
_atom_site_aniso_U_22
_atom_site_aniso_U_33
_atom_site_aniso_U_12
_atom_site_aniso_U_13
_atom_site_aniso_U_23
Ni1 0.0214(3) 0.0156(3) 0.0164(2) -0.00344(18) -0.00120(18) -0.00391(18)
O1 0.0375(16) 0.0242(15) 0.0271(15) -0.0083(12) -0.0018(12) -0.0120(12)
O2 0.0396(16) 0.0165(14) 0.0199(14) -0.0031(12) -0.0102(12) -0.0033(11)
O3 0.0235(14) 0.0202(14) 0.0241(14) -0.0020(11) 0.0001(11) -0.0055(11)
O4 0.0368(16) 0.0221(14) 0.0184(14) -0.0002(12) -0.0050(11) -0.0028(11)
O6 0.0450(18) 0.0263(16) 0.0358(17) 0.0020(13) -0.0152(14) -0.0106(13)
N1 0.0191(16) 0.0194(16) 0.0169(16) -0.0052(13) 0.0016(12) -0.0051(13)
N2 0.0208(16) 0.0296(19) 0.0139(16) -0.0057(14) -0.0014(12) -0.0062(14)
N3 0.0217(16) 0.0181(16) 0.0204(16) -0.0061(13) 0.0005(13) -0.0049(13)
N4 0.0226(16) 0.0189(16) 0.0176(16) -0.0051(13) 0.0015(13) -0.0062(13)
N5 0.0153(15) 0.0170(16) 0.0184(16) -0.0020(12) -0.0008(12) -0.0033(13)
N6 0.0234(16) 0.0135(15) 0.0174(16) -0.0010(12) -0.0024(13) -0.0025(12)
N7 0.0268(17) 0.0224(17) 0.0179(16) -0.0074(14) -0.0030(13) -0.0018(13)
C1 0.0161(18) 0.0163(19) 0.026(2) -0.0036(15) 0.0046(15) -0.0068(16)
C2 0.025(2) 0.020(2) 0.024(2) -0.0075(16) 0.0052(16) -0.0045(16)
C3 0.027(2) 0.019(2) 0.028(2) -0.0030(16) 0.0001(17) 0.0044(17)
C4 0.024(2) 0.025(2) 0.020(2) -0.0053(16) 0.0012(16) 0.0007(16)
C5 0.0164(18) 0.022(2) 0.0176(19) -0.0027(15) 0.0035(14) -0.0027(15)
C6 0.0198(19) 0.025(2) 0.0204(19) -0.0032(16) 0.0019(15) -0.0061(16)
C7 0.023(2) 0.035(2) 0.020(2) -0.0023(17) -0.0010(16) -0.0071(17)
C8 0.0178(19) 0.019(2) 0.027(2) -0.0061(15) 0.0040(15) -0.0107(16)
C9 0.026(2) 0.0152(19) 0.024(2) -0.0067(15) 0.0001(16) -0.0072(16)
C10 0.046(3) 0.0140(19) 0.030(2) -0.0060(18) -0.0071(19) -0.0045(17)
C11 0.0191(18) 0.0148(18) 0.0189(18) -0.0049(14) 0.0022(14) -0.0056(15)
C12 0.030(2) 0.020(2) 0.023(2) -0.0097(16) 0.0022(16) -0.0065(16)
C13 0.0204(19) 0.0177(19) 0.0218(19) -0.0076(16) 0.0006(15) -0.0054(15)
C14 0.0199(19) 0.0187(19) 0.0195(19) -0.0051(15) -0.0013(15) -0.0049(15)
C15 0.030(2) 0.027(2) 0.020(2) -0.0051(17) -0.0023(16) -0.0079(16)
S1 0.0251(5) 0.0215(5) 0.0305(5) -0.0040(4) -0.0029(4) -0.0060(4)
O5 0.0319(15) 0.0226(15) 0.0329(16) -0.0026(12) -0.0057(12) -0.0094(12)
C16 0.032(2) 0.023(2) 0.038(2) -0.0045(18) -0.0077(19) -0.0040(18)
C17 0.046(3) 0.027(2) 0.029(2) -0.0038(19) -0.009(2) -0.0048(18)

loop_
_atom_type_symbol
_atom_type_description
_atom_type_scat_dispersion_real
_atom_type_scat_dispersion_imag
_atom_type_scat_source
C C 0.0033 0.0016 'International Tables Vol C Tables 4.2.6.8 and 6.1.1.4'
H H 0.0000 0.0000 'International Tables Vol C Tables 4.2.6.8 and 6.1.1.4'
N N 0.0061 0.0033 'International Tables Vol C Tables 4.2.6.8 and 6.1.1.4'
O O 0.0106 0.0060 'International Tables Vol C Tables 4.2.6.8 and 6.1.1.4'
S S 0.1246 0.1234 'International Tables Vol C Tables 4.2.6.8 and 6.1.1.4'
Ni Ni 0.3393 1.1124 'International Tables Vol C Tables 4.2.6.8 and 6.1.1.4'

loop_
_geom_angle_atom_site_label_1
_geom_angle_atom_site_label_2
_geom_angle_atom_site_label_3
_geom_angle
_geom_angle_publ_flag
N3 Ni1 N1 94.01(13) y
N3 Ni1 N4 83.99(13) y
N1 Ni1 N4 177.21(14) ?
N3 Ni1 N5 177.34(13) ?
N1 Ni1 N5 83.41(13) y
N4 Ni1 N5 98.61(13) y
N7 O4 H4O 107.0 ?
H6O O6 H6P 102.7 ?
C5 N1 C1 120.1(3) ?
C5 N1 Ni1 126.1(3) ?
C1 N1 Ni1 113.8(2) ?
C6 N2 N3 121.2(3) ?
N2 N3 C8 114.1(3) ?
N2 N3 Ni1 130.3(2) ?
C8 N3 Ni1 115.6(2) ?
C9 N4 O2 119.0(3) ?
C9 N4 Ni1 116.1(2) ?
O2 N4 Ni1 124.9(2) ?
C11 N5 N6 119.3(3) ?
C11 N5 Ni1 117.0(2) ?
N6 N5 Ni1 123.6(2) ?
C13 N6 N5 119.0(3) ?
C13 N6 H6N 117.9 ?
N5 N6 H6N 105.3 ?
C14 N7 O4 110.9(3) ?
N1 C1 C2 122.0(3) ?
N1 C1 C11 114.0(3) ?
C2 C1 C11 124.0(3) ?
C3 C2 C1 118.3(4) ?
C3 C2 H2 120.8 ?
C1 C2 H2 120.8 ?
C4 C3 C2 119.9(3) ?
C4 C3 H3 120.1 ?
C2 C3 H3 120.1 ?
C3 C4 C5 120.3(4) ?
C3 C4 H4 119.9 ?
C5 C4 H4 119.9 ?
N1 C5 C4 119.3(3) ?
N1 C5 C6 120.8(3) ?
C4 C5 C6 119.9(3) ?
N2 C6 C5 127.6(3) ?
N2 C6 C7 114.2(3) ?
C5 C6 C7 118.2(3) ?
C6 C7 H7A 109.5 ?
C6 C7 H7B 109.5 ?
H7A C7 H7B 109.5 ?
C6 C7 H7C 109.5 ?
H7A C7 H7C 109.5 ?
H7B C7 H7C 109.5 ?
O1 C8 N3 126.3(3) ?
O1 C8 C9 122.8(3) ?
N3 C8 C9 110.9(3) ?
N4 C9 C8 113.3(3) ?
N4 C9 C10 124.5(3) ?
C8 C9 C10 122.2(3) ?
C9 C10 H10A 109.5 ?
C9 C10 H10B 109.5 ?
H10A C10 H10B 109.5 ?
C9 C10 H10C 109.5 ?
H10A C10 H10C 109.5 ?
H10B C10 H10C 109.5 ?
N5 C11 C1 111.5(3) ?
N5 C11 C12 126.4(3) ?
C1 C11 C12 121.9(3) ?
C11 C12 H12A 109.5 ?
C11 C12 H12B 109.5 ?
H12A C12 H12B 109.5 ?
C11 C12 H12C 109.5 ?
H12A C12 H12C 109.5 ?
H12B C12 H12C 109.5 ?
O3 C13 N6 124.9(3) ?
O3 C13 C14 120.4(3) ?
N6 C13 C14 114.7(3) ?
N7 C14 C15 125.6(3) ?
N7 C14 C13 115.8(3) ?
C15 C14 C13 118.6(3) ?
C14 C15 H15A 109.5 ?
C14 C15 H15B 109.5 ?
H15A C15 H15B 109.5 ?
C14 C15 H15C 109.5 ?
H15A C15 H15C 109.5 ?
H15B C15 H15C 109.5 ?
O5 S1 C16 105.84(18) ?
O5 S1 C17 106.01(19) ?
C16 S1 C17 97.4(2) ?
S1 C16 H16A 109.5 ?
S1 C16 H16B 109.5 ?
H16A C16 H16B 109.5 ?
S1 C16 H16C 109.5 ?
H16A C16 H16C 109.5 ?
H16B C16 H16C 109.5 ?
S1 C17 H17A 109.5 ?
S1 C17 H17B 109.5 ?
H17A C17 H17B 109.5 ?
S1 C17 H17C 109.5 ?
H17A C17 H17C 109.5 ?
H17B C17 H17C 109.5 ?

loop_
_geom_bond_atom_site_label_1
_geom_bond_atom_site_label_2
_geom_bond_distance
_geom_bond_publ_flag
Ni1 N3 1.828(3) y
Ni1 N1 1.873(3) y
Ni1 N4 1.879(3) y
Ni1 N5 1.888(3) y
O1 C8 1.234(4) ?
O2 N4 1.320(4) ?
O3 C13 1.227(4) ?
O4 N7 1.392(4) ?
O4 H4O 0.9475 ?
O6 H6O 0.9039 ?
O6 H6P 0.9148 ?
N1 C5 1.356(5) ?
N1 C1 1.358(5) ?
N2 C6 1.295(5) ?
N2 N3 1.355(4) ?
N3 C8 1.387(5) ?
N4 C9 1.302(5) ?
N5 C11 1.301(4) ?
N5 N6 1.394(4) ?
N6 C13 1.368(5) ?
N6 H6N 0.8861 ?
N7 C14 1.287(5) ?
C1 C2 1.398(5) ?
C1 C11 1.471(5) ?
C2 C3 1.382(5) ?
C2 H2 0.9500 ?
C3 C4 1.378(6) ?
C3 H3 0.9500 ?
C4 C5 1.415(5) ?
C4 H4 0.9500 ?
C5 C6 1.469(5) ?
C6 C7 1.508(5) ?
C7 H7A 0.9800 ?
C7 H7B 0.9800 ?
C7 H7C 0.9800 ?
C8 C9 1.468(5) ?
C9 C10 1.491(5) ?
C10 H10A 0.9800 ?
C10 H10B 0.9800 ?
C10 H10C 0.9800 ?
C11 C12 1.477(5) ?
C12 H12A 0.9800 ?
C12 H12B 0.9800 ?
C12 H12C 0.9800 ?
C13 C14 1.504(5) ?
C14 C15 1.485(5) ?
C15 H15A 0.9800 ?
C15 H15B 0.9800 ?
C15 H15C 0.9800 ?
S1 O5 1.512(3) ?
S1 C16 1.774(4) ?
S1 C17 1.783(4) ?
C16 H16A 0.9800 ?
C16 H16B 0.9800 ?
C16 H16C 0.9800 ?
C17 H17A 0.9800 ?
C17 H17B 0.9800 ?
C17 H17C 0.9800 ?

loop_
_geom_hbond_atom_site_label_D
_geom_hbond_atom_site_label_H
_geom_hbond_atom_site_label_A
_geom_hbond_site_symmetry_A
_geom_hbond_distance_DH
_geom_hbond_distance_HA
_geom_hbond_distance_DA
_geom_hbond_angle_DHA
O6 H6O O3 . 0.90 2.07 2.948(4) 162.4
N6 H6N O2 . 0.89 1.70 2.555(4) 162.2
O4 H4O O5 . 0.95 1.73 2.661(4) 165.0
O6 H6P O1 2_656 0.91 1.99 2.819(4) 150.8

loop_
_geom_torsion_atom_site_label_1
_geom_torsion_atom_site_label_2
_geom_torsion_atom_site_label_3
_geom_torsion_atom_site_label_4
_geom_torsion
N3 Ni1 N1 C5 -1.8(3)
N5 Ni1 N1 C5 177.6(3)
N3 Ni1 N1 C1 178.2(2)
N5 Ni1 N1 C1 -2.5(2)
C6 N2 N3 C8 -179.9(3)
C6 N2 N3 Ni1 -0.8(5)
N1 Ni1 N3 N2 1.4(3)
N4 Ni1 N3 N2 179.4(3)
N1 Ni1 N3 C8 -179.5(2)
N4 Ni1 N3 C8 -1.4(2)
N3 Ni1 N4 C9 2.9(3)
N5 Ni1 N4 C9 -176.5(3)
N3 Ni1 N4 O2 -178.0(3)
N5 Ni1 N4 O2 2.6(3)
N1 Ni1 N5 C11 5.8(3)
N4 Ni1 N5 C11 -172.3(3)
N1 Ni1 N5 N6 -179.4(3)
N4 Ni1 N5 N6 2.6(3)
C11 N5 N6 C13 -60.5(4)
Ni1 N5 N6 C13 124.7(3)
C5 N1 C1 C2 -1.7(5)
Ni1 N1 C1 C2 178.3(3)
C5 N1 C1 C11 179.3(3)
Ni1 N1 C1 C11 -0.6(4)
N1 C1 C2 C3 0.6(5)
C11 C1 C2 C3 179.5(3)
C1 C2 C3 C4 0.8(5)
C2 C3 C4 C5 -1.0(6)
C1 N1 C5 C4 1.4(5)
Ni1 N1 C5 C4 -178.7(3)
C1 N1 C5 C6 -178.3(3)
Ni1 N1 C5 C6 1.6(5)
C3 C4 C5 N1 -0.1(5)
C3 C4 C5 C6 179.7(3)
N3 N2 C6 C5 0.1(6)
N3 N2 C6 C7 -179.3(3)
N1 C5 C6 N2 -0.6(6)
C4 C5 C6 N2 179.7(3)
N1 C5 C6 C7 178.8(3)
C4 C5 C6 C7 -0.9(5)
N2 N3 C8 O1 -0.1(5)
Ni1 N3 C8 O1 -179.3(3)
N2 N3 C8 C9 179.2(3)
Ni1 N3 C8 C9 0.0(4)
O2 N4 C9 C8 177.2(3)
Ni1 N4 C9 C8 -3.6(4)
O2 N4 C9 C10 -1.5(6)
Ni1 N4 C9 C10 177.6(3)
O1 C8 C9 N4 -178.3(3)
N3 C8 C9 N4 2.3(4)
O1 C8 C9 C10 0.5(6)
N3 C8 C9 C10 -178.8(3)
N6 N5 C11 C1 177.6(3)
Ni1 N5 C11 C1 -7.3(4)
N6 N5 C11 C12 -6.8(5)
Ni1 N5 C11 C12 168.3(3)
N1 C1 C11 N5 5.1(4)
C2 C1 C11 N5 -173.9(3)
N1 C1 C11 C12 -170.7(3)
C2 C1 C11 C12 10.3(5)
N5 N6 C13 O3 8.2(5)
N5 N6 C13 C14 -172.7(3)
O4 N7 C14 C15 -0.1(5)
O4 N7 C14 C13 179.6(3)
O3 C13 C14 N7 -174.8(3)
N6 C13 C14 N7 6.1(5)
O3 C13 C14 C15 4.9(5)
N6 C13 C14 C15 -174.2(3)
